data_4071151
loop_
_publ_author_name
'Bode, Maren'
'Schnakenburg, Gregor'
'Jones, Peter G.'
'Streubel, Rainer'

_publ_section_title
;
 Synthesis of Novel O,P,C-Cage Complexes via Thermal C&#x2212;O Ring
 Opening of an Oxaphosphirane W(CO)5Complex
;
_journal_issue 11
_journal_name_full Organometallics
_journal_page_first 2664
_journal_paper_doi 10.1021/om7012953
_journal_volume 27
_journal_year 2008
_chemical_formula_sum 'C29 H27 O7 P W'
_chemical_formula_weight 702.33
_chemical_name_systematic
;
 ?
;
_space_group_IT_number 2
_symmetry_cell_setting triclinic
_symmetry_space_group_name_Hall '-P 1'
_symmetry_space_group_name_H-M 'P -1'
_atom_sites_solution_hydrogens geom
_atom_sites_solution_primary direct
_atom_sites_solution_secondary difmap
_audit_creation_method SHELXL-97
_cell_angle_alpha 92.218(4)
_cell_angle_beta 105.029(4)
_cell_angle_gamma 93.583(4)
_cell_formula_units_Z 2
_cell_length_a 8.8233(8)
_cell_length_b 10.7260(10)
_cell_length_c 15.0798(14)
_cell_measurement_reflns_used 7775
_cell_measurement_temperature 133(2)
_cell_measurement_theta_max 30.55
_cell_measurement_theta_min 2.30
_cell_volume 1373.4(2)
_computing_cell_refinement 'Bruker SAINT'
_computing_data_collection 'Bruker SMART'
_computing_data_reduction 'Bruker SAINT'
_computing_molecular_graphics 'Siemens XP'
_computing_publication_material SHELXL-97
_computing_structure_refinement 'SHELXL-97 (Sheldrick, 1997)'
_computing_structure_solution 'SHELXS-97 (Sheldrick, 1990)'
_diffrn_ambient_temperature 133(2)
_diffrn_detector_area_resol_mean 8.192
_diffrn_measured_fraction_theta_full 0.992
_diffrn_measured_fraction_theta_max 0.990
_diffrn_measurement_device_type 'Bruker SMART 1000 CCD area detector'
_diffrn_measurement_method 'phi and omega scans'
_diffrn_radiation_monochromator graphite
_diffrn_radiation_source 'fine-focus sealed tube'
_diffrn_radiation_type MoK\a
_diffrn_radiation_wavelength 0.71073
_diffrn_reflns_av_R_equivalents 0.0216
_diffrn_reflns_av_sigmaI/netI 0.0200
_diffrn_reflns_limit_h_max 12
_diffrn_reflns_limit_h_min -12
_diffrn_reflns_limit_k_max 15
_diffrn_reflns_limit_k_min -15
_diffrn_reflns_limit_l_max 21
_diffrn_reflns_limit_l_min -21
_diffrn_reflns_number 29773
_diffrn_reflns_theta_full 30.00
_diffrn_reflns_theta_max 30.57
_diffrn_reflns_theta_min 1.40
_exptl_absorpt_coefficient_mu 4.309
_exptl_absorpt_correction_T_max 0.5642
_exptl_absorpt_correction_T_min 0.4608
_exptl_absorpt_correction_type multi-scan
_exptl_absorpt_process_details SADABS
_exptl_crystal_colour colourless
_exptl_crystal_density_diffrn 1.698
_exptl_crystal_density_meas ?
_exptl_crystal_density_method 'not measured'
_exptl_crystal_description prism
_exptl_crystal_F_000 692
_exptl_crystal_size_max 0.27
_exptl_crystal_size_mid 0.21
_exptl_crystal_size_min 0.15
_refine_diff_density_max 1.142
_refine_diff_density_min -0.362
_refine_diff_density_rms 0.075
_refine_ls_extinction_method none
_refine_ls_goodness_of_fit_ref 1.035
_refine_ls_hydrogen_treatment 'rigid methyls, others riding'
_refine_ls_matrix_type full
_refine_ls_number_parameters 348
_refine_ls_number_reflns 8358
_refine_ls_number_restraints 0
_refine_ls_restrained_S_all 1.035
_refine_ls_R_factor_all 0.0169
_refine_ls_R_factor_gt 0.0152
_refine_ls_shift/su_max 0.002
_refine_ls_shift/su_mean 0.000
_refine_ls_structure_factor_coef Fsqd
_refine_ls_weighting_details 'calc w=1/[\s^2^(Fo^2^)+(0.0202P)^2^+0.3659P] where P=(Fo^2^+2Fc^2^)/3'
_refine_ls_weighting_scheme calc
_refine_ls_wR_factor_gt 0.0369
_refine_ls_wR_factor_ref 0.0375
_reflns_number_gt 7925
_reflns_number_total 8358
_reflns_threshold_expression >2sigma(I)
_cod_data_source_file om7012953-file004.cif
_cod_data_source_block tuete
_cod_depositor_comments
;
The following automatic conversions were performed:

'_symmetry_cell_setting' value 'Triclinic' changed to 'triclinic'
according to /home/saulius/struct/CIF-dictionaries/cif_core.dic
dictionary named 'cif_core.dic' version 2.4.1 from 2010-06-29.

Automatic conversion script
Id: cif_fix_values 1715 2011-07-08 13:25:40Z adriana 

The following automatic conversions were performed:

'_exptl_crystal_density_meas' value 'not measured' was changed to '?'
- the value is perceived as not measured.

Automatic conversion script
Id: cif_fix_values 3008 2015-01-20 13:52:24Z robertas 
;
_cod_database_code 4071151

loop_
_symmetry_equiv_pos_as_xyz
'x, y, z'
'-x, -y, -z'

loop_
_atom_site_label
_atom_site_type_symbol
_atom_site_fract_x
_atom_site_fract_y
_atom_site_fract_z
_atom_site_U_iso_or_equiv
_atom_site_adp_type
_atom_site_occupancy
_atom_site_symmetry_multiplicity
_atom_site_calc_flag
_atom_site_refinement_flags
W W 0.398595(6) 0.365389(5) 0.251601(4) 0.01474(2) Uani 1 1 d .
P P 0.22922(4) 0.17730(3) 0.25875(2) 0.01369(6) Uani 1 1 d .
O1 O 0.62772(16) 0.58590(12) 0.21754(10) 0.0338(3) Uani 1 1 d .
O2 O 0.2506(2) 0.36974(18) 0.03616(11) 0.0544(5) Uani 1 1 d .
O3 O 0.62653(17) 0.16058(13) 0.22014(11) 0.0388(3) Uani 1 1 d .
O4 O 0.57569(15) 0.37800(14) 0.46473(9) 0.0338(3) Uani 1 1 d .
O5 O 0.13719(18) 0.52816(14) 0.29951(13) 0.0442(4) Uani 1 1 d .
O6 O 0.15259(11) 0.11519(9) 0.15643(7) 0.01564(18) Uani 1 1 d .
O7 O 0.32656(11) 0.07235(9) 0.31729(7) 0.01725(19) Uani 1 1 d .
C1 C 0.54444(18) 0.50826(14) 0.23252(11) 0.0222(3) Uani 1 1 d .
C2 C 0.2989(2) 0.36639(17) 0.11370(13) 0.0291(4) Uani 1 1 d .
C3 C 0.54661(19) 0.23663(15) 0.22956(12) 0.0233(3) Uani 1 1 d .
C4 C 0.51064(17) 0.37239(15) 0.38851(12) 0.0222(3) Uani 1 1 d .
C5 C 0.2330(2) 0.47334(15) 0.28183(13) 0.0261(3) Uani 1 1 d .
C6 C 0.00470(15) 0.03886(13) 0.12881(10) 0.0147(2) Uani 1 1 d .
H6 H 0.0157 -0.0182 0.0772 0.018 Uiso 1 1 calc R
C7 C 0.06174(16) 0.15520(12) 0.30840(9) 0.0144(2) Uani 1 1 d .
H7 H -0.0340 0.1826 0.2641 0.017 Uiso 1 1 calc R
C8 C -0.01704(15) -0.05138(12) 0.20557(10) 0.0147(2) Uani 1 1 d .
C9 C 0.04988(16) 0.00900(13) 0.30684(10) 0.0154(2) Uani 1 1 d .
C10 C 0.22258(17) -0.03269(13) 0.33560(10) 0.0179(3) Uani 1 1 d .
C11 C 0.22387(18) -0.14109(13) 0.26987(11) 0.0205(3) Uani 1 1 d .
C12 C 0.09144(17) -0.15584(13) 0.20243(10) 0.0177(3) Uani 1 1 d .
C13 C -0.18940(17) -0.10399(14) 0.18368(11) 0.0196(3) Uani 1 1 d .
H13A H -0.2216 -0.1419 0.1208 0.023 Uiso 1 1 calc R
H13B H -0.2563 -0.0361 0.1892 0.023 Uiso 1 1 calc R
H13C H -0.2003 -0.1675 0.2271 0.023 Uiso 1 1 calc R
C14 C -0.04676(19) -0.03782(15) 0.37060(11) 0.0219(3) Uani 1 1 d .
H14A H 0.0020 -0.0032 0.4334 0.026 Uiso 1 1 calc R
H14B H -0.0507 -0.1294 0.3696 0.026 Uiso 1 1 calc R
H14C H -0.1538 -0.0110 0.3499 0.026 Uiso 1 1 calc R
C15 C 0.2883(2) -0.06200(15) 0.43545(11) 0.0269(3) Uani 1 1 d .
H15A H 0.2313 -0.1374 0.4486 0.032 Uiso 1 1 calc R
H15B H 0.2759 0.0085 0.4756 0.032 Uiso 1 1 calc R
H15C H 0.4003 -0.0760 0.4465 0.032 Uiso 1 1 calc R
C16 C 0.3670(2) -0.21421(16) 0.28344(15) 0.0328(4) Uani 1 1 d .
H16A H 0.3786 -0.2612 0.3390 0.039 Uiso 1 1 calc R
H16B H 0.4604 -0.1566 0.2901 0.039 Uiso 1 1 calc R
H16C H 0.3553 -0.2726 0.2301 0.039 Uiso 1 1 calc R
C17 C 0.0470(2) -0.25852(14) 0.12807(12) 0.0245(3) Uani 1 1 d .
H17A H 0.1388 -0.3057 0.1285 0.029 Uiso 1 1 calc R
H17B H 0.0108 -0.2222 0.0683 0.029 Uiso 1 1 calc R
H17C H -0.0375 -0.3148 0.1388 0.029 Uiso 1 1 calc R
C18 C -0.12701(17) 0.12079(14) 0.08438(10) 0.0182(3) Uani 1 1 d .
C19 C -0.12061(19) 0.24990(15) 0.10351(11) 0.0220(3) Uani 1 1 d .
H19 H -0.0322 0.2902 0.1475 0.026 Uiso 1 1 calc R
C20 C -0.2426(2) 0.32041(18) 0.05879(13) 0.0325(4) Uani 1 1 d .
H20 H -0.2376 0.4078 0.0734 0.039 Uiso 1 1 calc R
C21 C -0.3706(2) 0.2636(2) -0.00662(14) 0.0380(5) Uani 1 1 d .
H21 H -0.4546 0.3113 -0.0361 0.046 Uiso 1 1 calc R
C22 C -0.3756(2) 0.1368(2) -0.02898(13) 0.0356(4) Uani 1 1 d .
H22 H -0.4622 0.0978 -0.0750 0.043 Uiso 1 1 calc R
C23 C -0.25445(18) 0.06614(17) 0.01548(11) 0.0251(3) Uani 1 1 d .
H23 H -0.2585 -0.0205 -0.0012 0.030 Uiso 1 1 calc R
C24 C 0.08313(16) 0.22581(12) 0.40039(10) 0.0155(2) Uani 1 1 d .
C25 C -0.04739(17) 0.27646(13) 0.42075(10) 0.0187(3) Uani 1 1 d .
H25 H -0.1471 0.2648 0.3771 0.022 Uiso 1 1 calc R
C26 C -0.03411(18) 0.34324(14) 0.50328(11) 0.0208(3) Uani 1 1 d .
H26 H -0.1244 0.3758 0.5160 0.025 Uiso 1 1 calc R
C27 C 0.11125(18) 0.36271(14) 0.56749(11) 0.0210(3) Uani 1 1 d .
H27 H 0.1209 0.4088 0.6240 0.025 Uiso 1 1 calc R
C28 C 0.24186(18) 0.31430(14) 0.54831(10) 0.0206(3) Uani 1 1 d .
H28 H 0.3417 0.3278 0.5917 0.025 Uiso 1 1 calc R
C29 C 0.22784(17) 0.24615(13) 0.46605(10) 0.0182(3) Uani 1 1 d .
H29 H 0.3183 0.2127 0.4542 0.022 Uiso 1 1 calc R

loop_
_atom_site_aniso_label
_atom_site_aniso_U_11
_atom_site_aniso_U_22
_atom_site_aniso_U_33
_atom_site_aniso_U_23
_atom_site_aniso_U_13
_atom_site_aniso_U_12
W 0.01393(3) 0.01264(3) 0.01742(3) 0.00012(2) 0.00419(2) -0.00074(2)
P 0.01340(14) 0.01296(15) 0.01440(16) 0.00046(11) 0.00342(12) -0.00025(11)
O1 0.0336(7) 0.0278(6) 0.0388(8) 0.0030(5) 0.0102(6) -0.0122(5)
O2 0.0569(10) 0.0691(11) 0.0248(8) 0.0104(7) -0.0063(7) -0.0208(8)
O3 0.0372(7) 0.0337(7) 0.0544(9) 0.0031(6) 0.0251(7) 0.0136(6)
O4 0.0247(6) 0.0494(8) 0.0231(6) -0.0001(5) 0.0008(5) -0.0046(5)
O5 0.0416(8) 0.0328(7) 0.0697(11) 0.0080(7) 0.0317(8) 0.0153(6)
O6 0.0150(4) 0.0169(5) 0.0148(5) -0.0011(3) 0.0049(4) -0.0029(3)
O7 0.0148(4) 0.0146(4) 0.0207(5) 0.0023(4) 0.0017(4) -0.0002(3)
C1 0.0217(7) 0.0205(7) 0.0231(8) -0.0003(5) 0.0045(6) -0.0006(5)
C2 0.0276(8) 0.0276(8) 0.0285(9) 0.0049(6) 0.0025(7) -0.0077(6)
C3 0.0222(7) 0.0235(7) 0.0258(8) 0.0014(6) 0.0098(6) -0.0008(6)
C4 0.0166(6) 0.0222(7) 0.0277(8) -0.0006(6) 0.0066(6) -0.0020(5)
C5 0.0259(7) 0.0183(7) 0.0357(9) 0.0041(6) 0.0110(7) 0.0006(6)
C6 0.0137(6) 0.0159(6) 0.0136(6) -0.0007(4) 0.0030(5) -0.0022(4)
C7 0.0149(6) 0.0146(6) 0.0131(6) 0.0009(4) 0.0032(5) -0.0008(4)
C8 0.0147(6) 0.0141(6) 0.0147(6) 0.0003(4) 0.0037(5) -0.0016(4)
C9 0.0171(6) 0.0145(6) 0.0136(6) 0.0005(4) 0.0029(5) -0.0021(5)
C10 0.0186(6) 0.0139(6) 0.0185(7) 0.0031(5) 0.0004(5) -0.0020(5)
C11 0.0219(7) 0.0124(6) 0.0264(8) 0.0033(5) 0.0044(6) 0.0016(5)
C12 0.0219(6) 0.0126(6) 0.0193(7) 0.0005(5) 0.0071(5) 0.0000(5)
C13 0.0168(6) 0.0200(7) 0.0203(7) 0.0000(5) 0.0035(5) -0.0044(5)
C14 0.0276(7) 0.0221(7) 0.0161(7) 0.0008(5) 0.0077(6) -0.0056(6)
C15 0.0302(8) 0.0223(7) 0.0217(8) 0.0074(6) -0.0047(6) -0.0031(6)
C16 0.0254(8) 0.0195(7) 0.0490(11) 0.0003(7) 0.0008(7) 0.0067(6)
C17 0.0301(8) 0.0179(7) 0.0248(8) -0.0039(5) 0.0064(6) 0.0010(6)
C18 0.0180(6) 0.0238(7) 0.0136(6) 0.0046(5) 0.0049(5) 0.0018(5)
C19 0.0257(7) 0.0239(7) 0.0179(7) 0.0052(5) 0.0072(6) 0.0049(6)
C20 0.0386(9) 0.0342(9) 0.0306(9) 0.0137(7) 0.0145(8) 0.0171(7)
C21 0.0271(8) 0.0552(12) 0.0356(10) 0.0230(9) 0.0087(7) 0.0174(8)
C22 0.0194(7) 0.0545(12) 0.0294(9) 0.0156(8) -0.0012(7) 0.0007(7)
C23 0.0204(7) 0.0329(8) 0.0198(8) 0.0055(6) 0.0019(6) -0.0019(6)
C24 0.0178(6) 0.0140(6) 0.0143(6) -0.0001(4) 0.0043(5) -0.0011(5)
C25 0.0183(6) 0.0183(6) 0.0191(7) 0.0001(5) 0.0040(5) 0.0015(5)
C26 0.0217(7) 0.0192(7) 0.0221(7) -0.0019(5) 0.0071(6) 0.0027(5)
C27 0.0272(7) 0.0185(7) 0.0164(7) -0.0023(5) 0.0049(6) -0.0001(5)
C28 0.0213(7) 0.0216(7) 0.0165(7) -0.0014(5) 0.0014(5) -0.0008(5)
C29 0.0177(6) 0.0189(6) 0.0171(7) -0.0003(5) 0.0037(5) 0.0000(5)

loop_
_atom_type_symbol
_atom_type_description
_atom_type_scat_dispersion_real
_atom_type_scat_dispersion_imag
_atom_type_scat_source
C C 0.0033 0.0016 'International Tables Vol C Tables 4.2.6.8 and 6.1.1.4'
H H 0.0000 0.0000 'International Tables Vol C Tables 4.2.6.8 and 6.1.1.4'
O O 0.0106 0.0060 'International Tables Vol C Tables 4.2.6.8 and 6.1.1.4'
P P 0.1023 0.0942 'International Tables Vol C Tables 4.2.6.8 and 6.1.1.4'
W W -0.8490 6.8722 'International Tables Vol C Tables 4.2.6.8 and 6.1.1.4'

loop_
_geom_angle_atom_site_label_1
_geom_angle_atom_site_label_2
_geom_angle_atom_site_label_3
_geom_angle
C1 W C3 91.98(6)
C1 W C2 85.57(7)
C3 W C2 90.44(7)
C1 W C4 90.62(6)
C3 W C4 88.93(7)
C2 W C4 176.11(6)
C1 W C5 96.46(6)
C3 W C5 171.27(6)
C2 W C5 92.42(8)
C4 W C5 88.76(7)
C1 W P 172.82(5)
C3 W P 82.54(5)
C2 W P 89.82(5)
C4 W P 93.90(4)
C5 W P 89.22(5)
O7 P O6 106.80(6)
O7 P C7 94.29(6)
O6 P C7 100.24(6)
O7 P W 111.95(4)
O6 P W 109.81(4)
C7 P W 131.03(5)
C6 O6 P 124.51(9)
C10 O7 P 112.58(8)
O1 C1 W 176.35(15)
O2 C2 W 176.33(17)
O3 C3 W 176.43(15)
O4 C4 W 178.56(15)
O5 C5 W 176.64(15)
O6 C6 C18 109.17(11)
O6 C6 C8 112.16(10)
C18 C6 C8 120.12(11)
C24 C7 C9 117.44(11)
C24 C7 P 114.25(9)
C9 C7 P 98.43(9)
C12 C8 C13 110.82(11)
C12 C8 C6 105.64(11)
C13 C8 C6 109.51(11)
C12 C8 C9 102.79(11)
C13 C8 C9 114.04(12)
C6 C8 C9 113.52(10)
C14 C9 C7 110.84(12)
C14 C9 C10 111.94(12)
C7 C9 C10 107.16(10)
C14 C9 C8 111.65(11)
C7 C9 C8 111.63(11)
C10 C9 C8 103.31(11)
O7 C10 C11 108.06(12)
O7 C10 C15 106.60(11)
C11 C10 C15 112.63(12)
O7 C10 C9 106.79(10)
C11 C10 C9 105.02(11)
C15 C10 C9 117.31(13)
C12 C11 C10 111.88(13)
C12 C11 C16 128.30(15)
C10 C11 C16 119.77(14)
C11 C12 C17 126.78(14)
C11 C12 C8 112.33(13)
C17 C12 C8 120.87(13)
C23 C18 C19 117.90(14)
C23 C18 C6 118.46(14)
C19 C18 C6 123.42(13)
C20 C19 C18 120.82(16)
C21 C20 C19 120.26(18)
C20 C21 C22 119.57(16)
C21 C22 C23 120.37(17)
C22 C23 C18 120.96(17)
C29 C24 C25 117.53(13)
C29 C24 C7 123.48(13)
C25 C24 C7 118.97(12)
C26 C25 C24 121.39(13)
C25 C26 C27 120.08(14)
C28 C27 C26 119.39(14)
C27 C28 C29 120.40(14)
C28 C29 C24 121.20(14)

loop_
_geom_bond_atom_site_label_1
_geom_bond_atom_site_label_2
_geom_bond_distance
W C1 2.0166(16)
W C3 2.0342(16)
W C2 2.0379(18)
W C4 2.0409(17)
W C5 2.0491(17)
W P 2.4573(4)
P O7 1.6090(10)
P O6 1.6140(11)
P C7 1.8287(14)
O1 C1 1.144(2)
O2 C2 1.139(2)
O3 C3 1.139(2)
O4 C4 1.141(2)
O5 C5 1.140(2)
O6 C6 1.4508(15)
O7 C10 1.4878(17)
C6 C18 1.5300(19)
C6 C8 1.5788(19)
C7 C24 1.5161(19)
C7 C9 1.5639(19)
C8 C12 1.5255(19)
C8 C13 1.5356(19)
C8 C9 1.5838(19)
C9 C14 1.521(2)
C9 C10 1.571(2)
C10 C11 1.501(2)
C10 C15 1.519(2)
C11 C12 1.331(2)
C11 C16 1.501(2)
C12 C17 1.499(2)
C18 C23 1.397(2)
C18 C19 1.398(2)
C19 C20 1.397(2)
C20 C21 1.382(3)
C21 C22 1.383(3)
C22 C23 1.391(2)
C24 C29 1.3968(19)
C24 C25 1.402(2)
C25 C26 1.386(2)
C26 C27 1.390(2)
C27 C28 1.385(2)
C28 C29 1.388(2)

loop_
_geom_torsion_atom_site_label_1
_geom_torsion_atom_site_label_2
_geom_torsion_atom_site_label_3
_geom_torsion_atom_site_label_4
_geom_torsion
C1 W P O7 83.6(4)
C3 W P O7 43.10(7)
C2 W P O7 133.57(7)
C4 W P O7 -45.30(6)
C5 W P O7 -134.00(7)
C1 W P O6 -34.9(4)
C3 W P O6 -75.35(6)
C2 W P O6 15.12(7)
C4 W P O6 -163.75(6)
C5 W P O6 107.54(7)
C1 W P C7 -159.2(4)
C3 W P C7 160.33(8)
C2 W P C7 -109.20(8)
C4 W P C7 71.93(7)
C5 W P C7 -16.77(8)
O7 P O6 C6 84.74(11)
C7 P O6 C6 -12.96(11)
W P O6 C6 -153.68(9)
O6 P O7 C10 -69.40(10)
C7 P O7 C10 32.65(10)
W P O7 C10 170.38(8)
C3 W C1 O1 48(2)
C2 W C1 O1 -42(2)
C4 W C1 O1 137(2)
C5 W C1 O1 -134(2)
P W C1 O1 8(3)
C1 W C2 O2 25(3)
C3 W C2 O2 -67(3)
C4 W C2 O2 14(4)
C5 W C2 O2 121(3)
P W C2 O2 -149(3)
C1 W C3 O3 151(3)
C2 W C3 O3 -123(3)
C4 W C3 O3 61(3)
C5 W C3 O3 -14(3)
P W C3 O3 -33(3)
C1 W C4 O4 -10(6)
C3 W C4 O4 82(6)
C2 W C4 O4 1(7)
C5 W C4 O4 -106(6)
P W C4 O4 165(6)
C1 W C5 O5 -175(3)
C3 W C5 O5 -10(3)
C2 W C5 O5 99(3)
C4 W C5 O5 -85(3)
P W C5 O5 9(3)
P O6 C6 C18 96.46(12)
P O6 C6 C8 -39.21(15)
O7 P C7 C24 83.16(10)
O6 P C7 C24 -168.89(10)
W P C7 C24 -41.04(12)
O7 P C7 C9 -42.13(9)
O6 P C7 C9 65.82(9)
W P C7 C9 -166.33(6)
O6 C6 C8 C12 -74.97(13)
C18 C6 C8 C12 154.77(12)
O6 C6 C8 C13 165.63(11)
C18 C6 C8 C13 35.37(17)
O6 C6 C8 C9 36.90(15)
C18 C6 C8 C9 -93.36(14)
C24 C7 C9 C14 39.51(16)
P C7 C9 C14 162.52(10)
C24 C7 C9 C10 -82.90(14)
P C7 C9 C10 40.10(12)
C24 C7 C9 C8 164.66(11)
P C7 C9 C8 -72.34(11)
C12 C8 C9 C14 -99.51(13)
C13 C8 C9 C14 20.51(16)
C6 C8 C9 C14 146.89(12)
C12 C8 C9 C7 135.79(11)
C13 C8 C9 C7 -104.18(13)
C6 C8 C9 C7 22.19(15)
C12 C8 C9 C10 20.96(13)
C13 C8 C9 C10 140.98(11)
C6 C8 C9 C10 -92.64(12)
P O7 C10 C11 101.81(11)
P O7 C10 C15 -136.89(11)
P O7 C10 C9 -10.72(14)
C14 C9 C10 O7 -143.62(12)
C7 C9 C10 O7 -21.89(15)
C8 C9 C10 O7 96.11(12)
C14 C9 C10 C11 101.77(14)
C7 C9 C10 C11 -136.50(12)
C8 C9 C10 C11 -18.50(14)
C14 C9 C10 C15 -24.17(17)
C7 C9 C10 C15 97.56(14)
C8 C9 C10 C15 -144.44(12)
O7 C10 C11 C12 -104.86(14)
C15 C10 C11 C12 137.64(14)
C9 C10 C11 C12 8.85(17)
O7 C10 C11 C16 72.87(17)
C15 C10 C11 C16 -44.6(2)
C9 C10 C11 C16 -173.41(14)
C10 C11 C12 C17 -175.92(14)
C16 C11 C12 C17 6.6(3)
C10 C11 C12 C8 5.58(18)
C16 C11 C12 C8 -171.91(16)
C13 C8 C12 C11 -139.51(14)
C6 C8 C12 C11 101.96(14)
C9 C8 C12 C11 -17.29(16)
C13 C8 C12 C17 41.89(18)
C6 C8 C12 C17 -76.63(16)
C9 C8 C12 C17 164.12(13)
O6 C6 C18 C23 148.95(14)
C8 C6 C18 C23 -79.49(18)
O6 C6 C18 C19 -25.50(19)
C8 C6 C18 C19 106.06(16)
C23 C18 C19 C20 3.7(2)
C6 C18 C19 C20 178.16(15)
C18 C19 C20 C21 -1.3(3)
C19 C20 C21 C22 -1.3(3)
C20 C21 C22 C23 1.5(3)
C21 C22 C23 C18 1.0(3)
C19 C18 C23 C22 -3.6(2)
C6 C18 C23 C22 -178.33(15)
C9 C7 C24 C29 80.11(17)
P C7 C24 C29 -34.41(17)
C9 C7 C24 C25 -101.46(15)
P C7 C24 C25 144.02(11)
C29 C24 C25 C26 -0.6(2)
C7 C24 C25 C26 -179.15(13)
C24 C25 C26 C27 0.9(2)
C25 C26 C27 C28 -0.3(2)
C26 C27 C28 C29 -0.5(2)
C27 C28 C29 C24 0.7(2)
C25 C24 C29 C28 -0.2(2)
C7 C24 C29 C28 178.29(13)
